data_4107564
loop_
_publ_author_name
'Jenkins Y. K. Tsang'
'Miriam S. A. Buschhaus'
'Peter M. Graham'
'Christopher J. Semiao'
'Scott P. Semproni'
'Simon J. Kim'
'Peter Legzdins'

_publ_section_title
;
 Facile and Selective Aliphatic C-H Bond Activation at Ambient
 Temperatures Initiated by Cp*W(NO)(CH2CMe3)(\h3-CH2CHCHMe)
;
_journal_name_full 'Journal of the American Chemical Society'
_journal_page_first 3652
_journal_page_last 3663
_journal_paper_doi 10.1021/ja710606v
_journal_volume 130
_journal_year 2008
_chemical_formula_moiety 'C22 H37 N O1.50 W'
_chemical_formula_sum 'C22 H37 N O1.5 W'
_chemical_formula_weight 523.38
_chemical_name_systematic
;
 ?
;
_space_group_IT_number 15
_symmetry_cell_setting monoclinic
_symmetry_space_group_name_Hall '-C 2yc'
_symmetry_space_group_name_H-M 'C 1 2/c 1'
_atom_sites_solution_hydrogens geom
_atom_sites_solution_primary direct
_atom_sites_solution_secondary difmap
_audit_creation_method SHELXL-97
_cell_angle_alpha 90.00
_cell_angle_beta 108.735(3)
_cell_angle_gamma 90.00
_cell_formula_units_Z 8
_cell_length_a 30.129(3)
_cell_length_b 9.0268(9)
_cell_length_c 17.0499(13)
_cell_measurement_temperature 173(2)
_cell_measurement_theta_max 28.0
_cell_measurement_theta_min 2.4
_cell_volume 4391.3(7)
_computing_structure_refinement 'SHELXL-97 (Sheldrick, 1997)'
_diffrn_ambient_temperature 173(2)
_diffrn_measured_fraction_theta_full 0.991
_diffrn_measured_fraction_theta_max 0.991
_diffrn_radiation_monochromator graphite
_diffrn_radiation_source 'fine-focus sealed tube'
_diffrn_radiation_type MoK\a
_diffrn_radiation_wavelength 0.71073
_diffrn_reflns_av_R_equivalents 0.0424
_diffrn_reflns_av_sigmaI/netI 0.0323
_diffrn_reflns_limit_h_max 29
_diffrn_reflns_limit_h_min -39
_diffrn_reflns_limit_k_max 11
_diffrn_reflns_limit_k_min -11
_diffrn_reflns_limit_l_max 22
_diffrn_reflns_limit_l_min -22
_diffrn_reflns_number 25263
_diffrn_reflns_theta_full 28.05
_diffrn_reflns_theta_max 28.05
_diffrn_reflns_theta_min 2.37
_exptl_absorpt_coefficient_mu 5.273
_exptl_absorpt_correction_T_max 0.206
_exptl_absorpt_correction_T_min 0.127
_exptl_absorpt_correction_type multi-scan
_exptl_crystal_colour orange
_exptl_crystal_density_diffrn 1.583
_exptl_crystal_description Irregular
_exptl_crystal_F_000 2096
_exptl_crystal_size_max 0.40
_exptl_crystal_size_mid 0.30
_exptl_crystal_size_min 0.30
_refine_diff_density_max 2.099
_refine_diff_density_min -1.051
_refine_diff_density_rms 0.123
_refine_ls_extinction_method none
_refine_ls_goodness_of_fit_ref 1.050
_refine_ls_hydrogen_treatment constr
_refine_ls_matrix_type full
_refine_ls_number_parameters 237
_refine_ls_number_reflns 5277
_refine_ls_number_restraints 15
_refine_ls_restrained_S_all 1.070
_refine_ls_R_factor_all 0.0530
_refine_ls_R_factor_gt 0.0322
_refine_ls_shift/su_max 0.002
_refine_ls_shift/su_mean 0.000
_refine_ls_structure_factor_coef Fsqd
_refine_ls_weighting_details 'calc w=1/[\s^2^(Fo^2^)+(0.0344P)^2^+22.2948P] where P=(Fo^2^+2Fc^2^)/3'
_refine_ls_weighting_scheme calc
_refine_ls_wR_factor_gt 0.0726
_refine_ls_wR_factor_ref 0.0827
_reflns_number_gt 3848
_reflns_number_total 5277
_reflns_threshold_expression >2sigma(I)
_cod_data_source_file ja710606v-file007.cif
_cod_data_source_block pl344b
_cod_original_formula_sum 'C22 H37 N O1.50 W'
_cod_database_code 4107564

loop_
_symmetry_equiv_pos_as_xyz
'x, y, z'
'-x, y, -z+1/2'
'x+1/2, y+1/2, z'
'-x+1/2, y+1/2, -z+1/2'
'-x, -y, -z'
'x, -y, z-1/2'
'-x+1/2, -y+1/2, -z'
'x+1/2, -y+1/2, z-1/2'

loop_
_atom_site_label
_atom_site_type_symbol
_atom_site_fract_x
_atom_site_fract_y
_atom_site_fract_z
_atom_site_U_iso_or_equiv
_atom_site_adp_type
_atom_site_occupancy
_atom_site_symmetry_multiplicity
_atom_site_calc_flag
_atom_site_refinement_flags
C1 C 0.93265(19) 0.3966(8) 0.7431(3) 0.0500(16) Uani 1 1 d .
H1A H 0.9216 0.4923 0.7510 0.060 Uiso 1 1 calc R
H1B H 0.9509 0.3841 0.7074 0.060 Uiso 1 1 calc R
C2 C 0.9223(2) 0.2780(8) 0.7830(4) 0.0530(16) Uani 1 1 d .
H2 H 0.9334 0.1824 0.7750 0.064 Uiso 1 1 calc R
C3 C 0.8951(2) 0.2957(9) 0.8364(4) 0.0579(18) Uani 1 1 d .
H3 H 0.8856 0.3920 0.8468 0.069 Uiso 1 1 calc R
C4 C 0.8812(3) 0.1651(10) 0.8761(5) 0.090(3) Uani 1 1 d .
H4A H 0.8752 0.0807 0.8380 0.135 Uiso 1 1 calc R
H4B H 0.8528 0.1884 0.8897 0.135 Uiso 1 1 calc R
H4C H 0.9066 0.1401 0.9270 0.135 Uiso 1 1 calc R
C5 C 0.86291(19) 0.3872(8) 0.5836(3) 0.0451(14) Uani 1 1 d .
H5A H 0.8318 0.3803 0.5403 0.054 Uiso 1 1 calc R
H5B H 0.8751 0.4878 0.5795 0.054 Uiso 1 1 calc R
C6 C 0.89425(18) 0.2811(7) 0.5603(3) 0.0430(14) Uani 1 1 d .
C7 C 0.93494(19) 0.3203(8) 0.5488(3) 0.0456(14) Uani 1 1 d .
C8 C 0.9539(2) 0.4745(9) 0.5578(4) 0.0627(19) Uani 1 1 d .
H8A H 0.9343 0.5388 0.5794 0.094 Uiso 1 1 calc R
H8B H 0.9538 0.5114 0.5037 0.094 Uiso 1 1 calc R
H8C H 0.9860 0.4747 0.5963 0.094 Uiso 1 1 calc R
C9 C 0.9662(2) 0.2132(9) 0.5232(4) 0.0616(19) Uani 1 1 d .
H9A H 0.9540 0.1124 0.5224 0.092 Uiso 1 1 calc R
H9B H 0.9980 0.2186 0.5627 0.092 Uiso 1 1 calc R
H9C H 0.9668 0.2392 0.4677 0.092 Uiso 1 1 calc R
C10 C 0.8764(2) 0.1260(9) 0.5461(4) 0.067(2) Uani 1 1 d .
H10A H 0.8893 0.0770 0.5069 0.100 Uiso 1 1 calc R
H10B H 0.8421 0.1271 0.5233 0.100 Uiso 1 1 calc R
H10C H 0.8861 0.0719 0.5987 0.100 Uiso 1 1 calc R
C11 C 0.84075(19) 0.6113(7) 0.7623(3) 0.0443(13) Uani 1 1 d .
C12 C 0.82455(19) 0.6250(7) 0.6757(3) 0.0420(12) Uani 1 1 d .
C13 C 0.78653(18) 0.5267(7) 0.6449(3) 0.0413(13) Uani 1 1 d .
C14 C 0.77803(19) 0.4574(7) 0.7125(4) 0.0440(13) Uani 1 1 d .
C15 C 0.8119(2) 0.5091(8) 0.7851(3) 0.0501(16) Uani 1 1 d .
C16 C 0.8786(2) 0.7068(10) 0.8202(5) 0.080(3) Uani 1 1 d .
H16A H 0.8642 0.7925 0.8377 0.120 Uiso 1 1 calc R
H16B H 0.9002 0.7409 0.7914 0.120 Uiso 1 1 calc R
H16C H 0.8960 0.6486 0.8689 0.120 Uiso 1 1 calc R
C17 C 0.8416(3) 0.7337(8) 0.6257(5) 0.072(2) Uani 1 1 d .
H17A H 0.8316 0.8336 0.6348 0.108 Uiso 1 1 calc R
H17B H 0.8286 0.7085 0.5668 0.108 Uiso 1 1 calc R
H17C H 0.8759 0.7301 0.6427 0.108 Uiso 1 1 calc R
C18 C 0.7553(2) 0.5157(10) 0.5561(4) 0.071(2) Uani 1 1 d .
H18A H 0.7463 0.4120 0.5427 0.107 Uiso 1 1 calc R
H18B H 0.7722 0.5520 0.5195 0.107 Uiso 1 1 calc R
H18C H 0.7271 0.5757 0.5483 0.107 Uiso 1 1 calc R
C19 C 0.7385(3) 0.3524(9) 0.7091(6) 0.084(3) Uani 1 1 d .
H19A H 0.7133 0.4065 0.7214 0.125 Uiso 1 1 calc R
H19B H 0.7501 0.2734 0.7501 0.125 Uiso 1 1 calc R
H19C H 0.7264 0.3088 0.6536 0.125 Uiso 1 1 calc R
C20 C 0.8114(3) 0.4764(11) 0.8710(4) 0.087(3) Uani 1 1 d .
H20A H 0.8421 0.5000 0.9110 0.130 Uiso 1 1 calc R
H20B H 0.8045 0.3712 0.8754 0.130 Uiso 1 1 calc R
H20C H 0.7872 0.5367 0.8828 0.130 Uiso 1 1 calc R
N1 N 0.82759(18) 0.1938(7) 0.6819(3) 0.0536(13) Uani 1 1 d .
O1 O 0.8059(2) 0.0772(6) 0.6653(4) 0.0860(18) Uani 1 1 d .
W1 W 0.850472(7) 0.37355(3) 0.707276(10) 0.03381(7) Uani 1 1 d .
C001 C 1.0198(7) 0.2381(19) 0.2453(13) 0.106(7) Uiso 0.50 1 d PD
H00A H 1.0531 0.2632 0.2553 0.127 Uiso 0.50 1 calc PR
H00B H 1.0000 0.3177 0.2118 0.127 Uiso 0.50 1 calc PR
C002 C 1.0109(9) 0.220(2) 0.3187(12) 0.135(9) Uiso 0.50 1 d PD
H00C H 0.9897 0.2994 0.3257 0.162 Uiso 0.50 1 calc PR
H00D H 1.0404 0.2245 0.3658 0.162 Uiso 0.50 1 calc PR
C003 C 0.9898(9) 0.082(2) 0.3151(15) 0.129(11) Uiso 0.50 1 d PD
H00E H 0.9577 0.0789 0.2749 0.154 Uiso 0.50 1 calc PR
H00F H 0.9898 0.0466 0.3700 0.154 Uiso 0.50 1 calc PR
O004 O 1.0249(7) 0.0058(18) 0.2850(14) 0.193(9) Uiso 0.50 1 d PD
C005 C 1.0085(17) 0.098(3) 0.2044(15) 0.33(5) Uiso 0.50 1 d PD
H00I H 1.0269 0.0773 0.1669 0.402 Uiso 0.50 1 calc PR
H00J H 0.9746 0.0868 0.1743 0.402 Uiso 0.50 1 calc PR

loop_
_atom_site_aniso_label
_atom_site_aniso_U_11
_atom_site_aniso_U_22
_atom_site_aniso_U_33
_atom_site_aniso_U_23
_atom_site_aniso_U_13
_atom_site_aniso_U_12
C1 0.037(3) 0.080(5) 0.030(2) 0.001(3) 0.007(2) 0.010(3)
C2 0.049(3) 0.070(5) 0.037(3) 0.011(3) 0.010(3) 0.015(3)
C3 0.060(4) 0.077(5) 0.038(3) 0.024(3) 0.017(3) 0.025(4)
C4 0.113(7) 0.094(7) 0.073(5) 0.044(5) 0.045(5) 0.027(5)
C5 0.038(3) 0.076(4) 0.024(2) 0.004(3) 0.013(2) 0.009(3)
C6 0.035(3) 0.070(4) 0.023(2) -0.008(2) 0.009(2) -0.002(3)
C7 0.036(3) 0.075(4) 0.027(2) -0.001(3) 0.011(2) 0.007(3)
C8 0.056(4) 0.089(6) 0.051(4) 0.010(4) 0.027(3) -0.007(4)
C9 0.044(3) 0.098(6) 0.048(3) -0.005(4) 0.022(3) 0.013(4)
C10 0.058(4) 0.091(6) 0.057(4) -0.033(4) 0.028(3) -0.022(4)
C11 0.035(3) 0.056(4) 0.039(3) -0.016(3) 0.010(2) 0.001(3)
C12 0.041(3) 0.051(3) 0.041(3) 0.003(3) 0.022(2) 0.012(3)
C13 0.032(3) 0.063(4) 0.027(2) -0.002(2) 0.007(2) 0.006(3)
C14 0.034(3) 0.057(4) 0.048(3) -0.002(3) 0.023(2) -0.003(3)
C15 0.051(3) 0.074(5) 0.031(3) 0.002(3) 0.021(2) 0.014(3)
C16 0.051(4) 0.095(6) 0.081(5) -0.048(5) 0.003(4) -0.001(4)
C17 0.100(6) 0.055(4) 0.088(5) 0.015(4) 0.067(5) 0.010(4)
C18 0.054(4) 0.112(7) 0.036(3) -0.015(4) -0.004(3) 0.025(4)
C19 0.061(4) 0.079(6) 0.135(8) -0.020(5) 0.064(5) -0.021(4)
C20 0.107(6) 0.131(8) 0.040(4) 0.020(4) 0.048(4) 0.051(6)
N1 0.048(3) 0.067(4) 0.058(3) -0.010(3) 0.033(3) -0.007(3)
O1 0.092(4) 0.067(3) 0.128(5) -0.029(3) 0.076(4) -0.027(3)
W1 0.03148(11) 0.05128(14) 0.02064(9) -0.00055(10) 0.01113(7) -0.00090(11)

loop_
_atom_type_symbol
_atom_type_description
_atom_type_scat_dispersion_real
_atom_type_scat_dispersion_imag
_atom_type_scat_source
C C 0.0033 0.0016 'International Tables Vol C Tables 4.2.6.8 and 6.1.1.4'
H H 0.0000 0.0000 'International Tables Vol C Tables 4.2.6.8 and 6.1.1.4'
N N 0.0061 0.0033 'International Tables Vol C Tables 4.2.6.8 and 6.1.1.4'
O O 0.0106 0.0060 'International Tables Vol C Tables 4.2.6.8 and 6.1.1.4'
W W -0.8490 6.8722 'International Tables Vol C Tables 4.2.6.8 and 6.1.1.4'

loop_
_geom_angle_atom_site_label_1
_geom_angle_atom_site_label_2
_geom_angle_atom_site_label_3
_geom_angle
_geom_angle_site_symmetry_3
C2 C1 W1 70.7(3) .
C1 C2 C3 120.4(7) .
C1 C2 W1 75.5(3) .
C3 C2 W1 71.6(3) .
C2 C3 C4 120.6(7) .
C2 C3 W1 72.5(3) .
C4 C3 W1 121.2(6) .
C6 C5 W1 121.6(4) .
C7 C6 C5 123.7(6) .
C7 C6 C10 121.2(6) .
C5 C6 C10 115.0(5) .
C6 C7 C8 124.3(6) .
C6 C7 C9 123.7(6) .
C8 C7 C9 111.9(5) .
C12 C11 C15 108.2(5) .
C12 C11 C16 124.7(7) .
C15 C11 C16 126.6(6) .
C12 C11 W1 73.3(3) .
C15 C11 W1 71.6(4) .
C16 C11 W1 127.1(4) .
C11 C12 C13 107.6(5) .
C11 C12 C17 126.2(6) .
C13 C12 C17 126.0(6) .
C11 C12 W1 72.7(4) .
C13 C12 W1 69.9(3) .
C17 C12 W1 126.9(4) .
C14 C13 C12 108.4(5) .
C14 C13 C18 125.1(6) .
C12 C13 C18 125.9(6) .
C14 C13 W1 72.8(3) .
C12 C13 W1 75.5(3) .
C18 C13 W1 125.2(4) .
C13 C14 C15 107.6(5) .
C13 C14 C19 126.7(6) .
C15 C14 C19 125.6(6) .
C13 C14 W1 72.2(3) .
C15 C14 W1 73.7(3) .
C19 C14 W1 122.0(5) .
C11 C15 C14 108.2(5) .
C11 C15 C20 127.0(7) .
C14 C15 C20 124.2(7) .
C11 C15 W1 74.0(3) .
C14 C15 W1 71.5(3) .
C20 C15 W1 127.4(5) .
O1 N1 W1 170.9(5) .
N1 W1 C5 89.5(2) .
N1 W1 C3 90.9(3) .
C5 W1 C3 133.7(2) .
N1 W1 C2 90.9(3) .
C5 W1 C2 97.8(2) .
C3 W1 C2 35.9(2) .
N1 W1 C13 103.5(2) .
C5 W1 C13 84.41(19) .
C3 W1 C13 139.8(2) .
C2 W1 C13 165.5(2) .
N1 W1 C14 90.6(2) .
C5 W1 C14 117.0(2) .
C3 W1 C14 109.2(2) .
C2 W1 C14 145.2(2) .
C13 W1 C14 35.01(19) .
N1 W1 C1 116.1(2) .
C5 W1 C1 76.26(19) .
C3 W1 C1 62.3(2) .
C2 W1 C1 33.8(2) .
C13 W1 C1 135.2(2) .
C14 W1 C1 151.1(2) .
N1 W1 C15 112.9(2) .
C5 W1 C15 138.9(2) .
C3 W1 C15 82.1(2) .
C2 W1 C15 115.0(2) .
C13 W1 C15 57.78(18) .
C14 W1 C15 34.8(2) .
C1 W1 C15 118.2(2) .
N1 W1 C11 146.4(2) .
C5 W1 C11 113.2(2) .
C3 W1 C11 90.4(2) .
C2 W1 C11 109.1(2) .
C13 W1 C11 57.37(19) .
C14 W1 C11 57.5(2) .
C1 W1 C11 94.0(2) .
C15 W1 C11 34.3(2) .
N1 W1 C12 137.8(2) .
C5 W1 C12 83.0(2) .
C3 W1 C12 123.6(2) .
C2 W1 C12 131.2(2) .
C13 W1 C12 34.6(2) .
C14 W1 C12 57.5(2) .
C1 W1 C12 102.3(2) .
C15 W1 C12 56.98(19) .
C11 W1 C12 34.00(19) .
C002 C001 C005 104.8(10) .
C002 C001 C005 41.8(13) 2_755
C005 C001 C005 63.6(15) 2_755
C001 C002 C003 106.6(10) .
C002 C003 O004 93.9(12) .
C003 O004 C005 89.8(14) .
C001 C005 O004 94.9(13) .

loop_
_geom_bond_atom_site_label_1
_geom_bond_atom_site_label_2
_geom_bond_distance
_geom_bond_site_symmetry_2
C1 C2 1.357(9) .
C1 W1 2.361(6) .
C2 C3 1.417(8) .
C2 W1 2.302(6) .
C3 C4 1.485(10) .
C3 W1 2.290(6) .
C5 C6 1.485(8) .
C5 W1 2.261(5) .
C6 C7 1.350(8) .
C6 C10 1.492(9) .
C7 C8 1.494(10) .
C7 C9 1.509(8) .
C11 C12 1.404(7) .
C11 C15 1.406(9) .
C11 C16 1.516(9) .
C11 W1 2.397(6) .
C12 C13 1.410(8) .
C12 C17 1.495(8) .
C12 W1 2.405(6) .
C13 C14 1.405(8) .
C13 C18 1.508(7) .
C13 W1 2.332(5) .
C14 C15 1.408(8) .
C14 C19 1.509(9) .
C14 W1 2.339(5) .
C15 C20 1.499(7) .
C15 W1 2.366(5) .
N1 O1 1.224(7) .
N1 W1 1.761(6) .
C001 C002 1.370(16) .
C001 C005 1.431(18) .
C001 C005 1.88(4) 2_755
C002 C003 1.389(17) .
C003 O004 1.485(18) .
O004 C005 1.55(2) .

loop_
_geom_torsion_atom_site_label_1
_geom_torsion_atom_site_label_2
_geom_torsion_atom_site_label_3
_geom_torsion_atom_site_label_4
_geom_torsion
_geom_torsion_site_symmetry_1
W1 C1 C2 C3 -58.0(5) .
C1 C2 C3 C4 176.3(7) .
W1 C2 C3 C4 116.4(7) .
C1 C2 C3 W1 59.9(5) .
W1 C5 C6 C7 -114.1(6) .
W1 C5 C6 C10 68.8(6) .
C5 C6 C7 C8 0.1(8) .
C10 C6 C7 C8 176.9(6) .
C5 C6 C7 C9 -178.5(5) .
C10 C6 C7 C9 -1.6(8) .
C15 C11 C12 C13 -2.0(7) .
C16 C11 C12 C13 -174.5(6) .
W1 C11 C12 C13 61.5(4) .
C15 C11 C12 C17 173.0(6) .
C16 C11 C12 C17 0.5(10) .
W1 C11 C12 C17 -123.5(6) .
C15 C11 C12 W1 -63.6(4) .
C16 C11 C12 W1 123.9(6) .
C11 C12 C13 C14 2.5(7) .
C17 C12 C13 C14 -172.5(6) .
W1 C12 C13 C14 65.9(4) .
C11 C12 C13 C18 173.4(6) .
C17 C12 C13 C18 -1.6(10) .
W1 C12 C13 C18 -123.2(6) .
C11 C12 C13 W1 -63.4(4) .
C17 C12 C13 W1 121.6(6) .
C12 C13 C14 C15 -2.0(7) .
C18 C13 C14 C15 -173.0(6) .
W1 C13 C14 C15 65.7(4) .
C12 C13 C14 C19 175.2(6) .
C18 C13 C14 C19 4.3(10) .
W1 C13 C14 C19 -117.0(7) .
C12 C13 C14 W1 -67.7(4) .
C18 C13 C14 W1 121.3(6) .
C12 C11 C15 C14 0.8(7) .
C16 C11 C15 C14 173.1(6) .
W1 C11 C15 C14 -63.9(4) .
C12 C11 C15 C20 -170.2(6) .
C16 C11 C15 C20 2.1(11) .
W1 C11 C15 C20 125.2(7) .
C12 C11 C15 W1 64.7(4) .
C16 C11 C15 W1 -123.0(6) .
C13 C14 C15 C11 0.8(7) .
C19 C14 C15 C11 -176.5(6) .
W1 C14 C15 C11 65.5(4) .
C13 C14 C15 C20 172.0(6) .
C19 C14 C15 C20 -5.3(11) .
W1 C14 C15 C20 -123.2(7) .
C13 C14 C15 W1 -64.7(4) .
C19 C14 C15 W1 118.0(7) .
O1 N1 W1 C5 -118(3) .
O1 N1 W1 C3 108(3) .
O1 N1 W1 C2 144(3) .
O1 N1 W1 C13 -34(3) .
O1 N1 W1 C14 -1(3) .
O1 N1 W1 C1 167(3) .
O1 N1 W1 C15 26(4) .
O1 N1 W1 C11 16(4) .
O1 N1 W1 C12 -39(4) .
C6 C5 W1 N1 -60.3(5) .
C6 C5 W1 C3 30.4(7) .
C6 C5 W1 C2 30.5(5) .
C6 C5 W1 C13 -163.9(5) .
C6 C5 W1 C14 -150.8(4) .
C6 C5 W1 C1 56.8(5) .
C6 C5 W1 C15 174.1(4) .
C6 C5 W1 C11 145.2(5) .
C6 C5 W1 C12 161.3(5) .
C2 C3 W1 N1 90.3(5) .
C4 C3 W1 N1 -25.4(6) .
C2 C3 W1 C5 0.2(6) .
C4 C3 W1 C5 -115.5(6) .
C4 C3 W1 C2 -115.7(8) .
C2 C3 W1 C13 -157.4(4) .
C4 C3 W1 C13 86.9(7) .
C2 C3 W1 C14 -178.7(4) .
C4 C3 W1 C14 65.6(6) .
C2 C3 W1 C1 -29.0(4) .
C4 C3 W1 C1 -144.7(7) .
C2 C3 W1 C15 -156.7(5) .
C4 C3 W1 C15 87.6(6) .
C2 C3 W1 C11 -123.3(5) .
C4 C3 W1 C11 121.0(6) .
C2 C3 W1 C12 -115.5(4) .
C4 C3 W1 C12 128.8(6) .
C1 C2 W1 N1 140.1(4) .
C3 C2 W1 N1 -90.3(5) .
C1 C2 W1 C5 50.6(4) .
C3 C2 W1 C5 -179.9(5) .
C1 C2 W1 C3 -129.6(6) .
C1 C2 W1 C13 -47.3(9) .
C3 C2 W1 C13 82.3(9) .
C1 C2 W1 C14 -127.5(4) .
C3 C2 W1 C14 2.1(7) .
C3 C2 W1 C1 129.6(6) .
C1 C2 W1 C15 -103.9(4) .
C3 C2 W1 C15 25.6(5) .
C1 C2 W1 C11 -67.4(4) .
C3 C2 W1 C11 62.2(5) .
C1 C2 W1 C12 -37.0(5) .
C3 C2 W1 C12 92.6(5) .
C14 C13 W1 N1 71.2(4) .
C12 C13 W1 N1 -173.9(3) .
C18 C13 W1 N1 -50.0(6) .
C14 C13 W1 C5 159.2(4) .
C12 C13 W1 C5 -85.9(3) .
C18 C13 W1 C5 38.1(6) .
C14 C13 W1 C3 -36.8(6) .
C12 C13 W1 C3 78.0(5) .
C18 C13 W1 C3 -158.0(6) .
C14 C13 W1 C2 -101.2(8) .
C12 C13 W1 C2 13.7(9) .
C18 C13 W1 C2 137.6(8) .
C12 C13 W1 C14 114.9(5) .
C18 C13 W1 C14 -121.2(7) .
C14 C13 W1 C1 -136.7(4) .
C12 C13 W1 C1 -21.8(4) .
C18 C13 W1 C1 102.2(6) .
C14 C13 W1 C15 -37.6(4) .
C12 C13 W1 C15 77.2(3) .
C18 C13 W1 C15 -158.8(7) .
C14 C13 W1 C11 -78.6(4) .
C12 C13 W1 C11 36.3(3) .
C18 C13 W1 C11 160.3(7) .
C14 C13 W1 C12 -114.9(5) .
C18 C13 W1 C12 123.9(7) .
C13 C14 W1 N1 -113.0(4) .
C15 C14 W1 N1 131.8(4) .
C19 C14 W1 N1 9.7(6) .
C13 C14 W1 C5 -23.3(4) .
C15 C14 W1 C5 -138.5(4) .
C19 C14 W1 C5 99.4(6) .
C13 C14 W1 C3 155.8(4) .
C15 C14 W1 C3 40.7(4) .
C19 C14 W1 C3 -81.5(6) .
C13 C14 W1 C2 154.5(4) .
C15 C14 W1 C2 39.3(6) .
C19 C14 W1 C2 -82.8(7) .
C15 C14 W1 C13 -115.2(5) .
C19 C14 W1 C13 122.7(7) .
C13 C14 W1 C1 88.5(5) .
C15 C14 W1 C1 -26.7(6) .
C19 C14 W1 C1 -148.8(6) .
C13 C14 W1 C15 115.2(5) .
C19 C14 W1 C15 -122.2(7) .
C13 C14 W1 C11 78.2(4) .
C15 C14 W1 C11 -37.0(4) .
C19 C14 W1 C11 -159.1(7) .
C13 C14 W1 C12 37.6(3) .
C15 C14 W1 C12 -77.5(4) .
C19 C14 W1 C12 160.3(7) .
C2 C1 W1 N1 -45.5(4) .
C2 C1 W1 C5 -128.0(4) .
C2 C1 W1 C3 30.7(4) .
C2 C1 W1 C13 164.9(4) .
C2 C1 W1 C14 110.3(6) .
C2 C1 W1 C15 93.5(4) .
C2 C1 W1 C11 119.1(4) .
C2 C1 W1 C12 152.4(4) .
C11 C15 W1 N1 -169.9(3) .
C14 C15 W1 N1 -54.0(4) .
C20 C15 W1 N1 65.4(7) .
C11 C15 W1 C5 -51.9(5) .
C14 C15 W1 C5 64.0(5) .
C20 C15 W1 C5 -176.6(6) .
C11 C15 W1 C3 102.5(4) .
C14 C15 W1 C3 -141.6(4) .
C20 C15 W1 C3 -22.2(7) .
C11 C15 W1 C2 87.6(4) .
C14 C15 W1 C2 -156.5(4) .
C20 C15 W1 C2 -37.1(8) .
C11 C15 W1 C13 -78.0(4) .
C14 C15 W1 C13 37.9(4) .
C20 C15 W1 C13 157.3(8) .
C11 C15 W1 C14 -115.9(5) .
C20 C15 W1 C14 119.4(8) .
C11 C15 W1 C1 49.8(4) .
C14 C15 W1 C1 165.8(4) .
C20 C15 W1 C1 -74.8(7) .
C14 C15 W1 C11 115.9(5) .
C20 C15 W1 C11 -124.7(8) .
C11 C15 W1 C12 -36.7(3) .
C14 C15 W1 C12 79.2(4) .
C20 C15 W1 C12 -161.4(8) .
C12 C11 W1 N1 -99.4(5) .
C15 C11 W1 N1 16.9(6) .
C16 C11 W1 N1 139.4(6) .
C12 C11 W1 C5 29.4(4) .
C15 C11 W1 C5 145.7(3) .
C16 C11 W1 C5 -91.9(6) .
C12 C11 W1 C3 168.4(3) .
C15 C11 W1 C3 -75.2(4) .
C16 C11 W1 C3 47.2(6) .
C12 C11 W1 C2 137.1(3) .
C15 C11 W1 C2 -106.5(4) .
C16 C11 W1 C2 15.9(7) .
C12 C11 W1 C13 -37.0(3) .
C15 C11 W1 C13 79.3(4) .
C16 C11 W1 C13 -158.3(7) .
C12 C11 W1 C14 -78.8(3) .
C15 C11 W1 C14 37.5(3) .
C16 C11 W1 C14 159.9(7) .
C12 C11 W1 C1 106.2(3) .
C15 C11 W1 C1 -137.5(3) .
C16 C11 W1 C1 -15.1(6) .
C12 C11 W1 C15 -116.3(5) .
C16 C11 W1 C15 122.4(8) .
C15 C11 W1 C12 116.3(5) .
C16 C11 W1 C12 -121.3(8) .
C11 C12 W1 N1 125.6(4) .
C13 C12 W1 N1 8.8(4) .
C17 C12 W1 N1 -111.7(6) .
C11 C12 W1 C5 -153.0(3) .
C13 C12 W1 C5 90.2(3) .
C17 C12 W1 C5 -30.3(6) .
C11 C12 W1 C3 -13.9(4) .
C13 C12 W1 C3 -130.8(3) .
C17 C12 W1 C3 108.7(6) .
C11 C12 W1 C2 -58.7(4) .
C13 C12 W1 C2 -175.5(3) .
C17 C12 W1 C2 64.0(7) .
C11 C12 W1 C13 116.8(4) .
C17 C12 W1 C13 -120.5(7) .
C11 C12 W1 C14 78.7(3) .
C13 C12 W1 C14 -38.1(3) .
C17 C12 W1 C14 -158.6(7) .
C11 C12 W1 C1 -78.7(3) .
C13 C12 W1 C1 164.5(3) .
C17 C12 W1 C1 43.9(6) .
C11 C12 W1 C15 37.1(3) .
C13 C12 W1 C15 -79.8(3) .
C17 C12 W1 C15 159.7(7) .
C13 C12 W1 C11 -116.8(4) .
C17 C12 W1 C11 122.6(7) .
C005 C001 C002 C003 -7(3) .
C005 C001 C002 C003 3(3) 2_755
C001 C002 C003 O004 47(2) .
C002 C003 O004 C005 -64.3(19) .
C002 C001 C005 O004 -34(3) .
C005 C001 C005 O004 -41.5(11) 2_755
C003 O004 C005 C001 60(2) .
